data_9000835
loop_
_publ_author_name
'Guggenheim, S.'

_publ_section_title
;
 Cation ordering in lepidolite
 Tanakamiyama
;
_journal_name_full 'American Mineralogist'
_journal_page_first 1221
_journal_page_last 1232
_journal_volume 66
_journal_year 1981
_chemical_formula_sum 'Al1.128 F H K Li2 O11 Si3.868'
_chemical_name_mineral Lepidolite-1M
_space_group_IT_number 5
_symmetry_space_group_name_Hall 'C 2y'
_symmetry_space_group_name_H-M 'C 1 2 1'
_cell_angle_alpha 90
_cell_angle_beta 100.77
_cell_angle_gamma 90
_cell_formula_units_Z 2
_cell_length_a 5.242
_cell_length_b 9.055
_cell_length_c 10.097
_cell_volume 470.825
_database_code_amcsd 0000852
_exptl_crystal_density_diffrn 2.737
_cod_original_formula_sum 'K Li2 Al1.128 Si3.868 O11 (F H)'
_cod_database_code 9000835

loop_
_space_group_symop_operation_xyz
x,y,z
1/2+x,1/2+y,z
-x,y,-z
1/2-x,1/2+y,-z

loop_
_atom_site_label
_atom_site_fract_x
_atom_site_fract_y
_atom_site_fract_z
_atom_site_occupancy
_atom_site_U_iso_or_equiv
_atom_site_type_symbol
_atom_site_attached_hydrogens
K 0.00000 0.50280 0.00000 1.00000 0.02799 K 0
Li1 0.00000 -0.00600 0.50000 1.00000 0.00380 Li 0
Al2_1 0.00000 0.32300 0.50000 1.00000 0.00836 Al 0
Li3 0.50000 0.16100 0.50000 1.00000 0.01646 Li 0
Si1 0.07560 0.17040 0.23090 0.96700 0.01077 Si 0
Al1 0.07560 0.17040 0.23090 0.03200 0.01077 Al 0
Si2 0.58630 0.33380 0.23020 0.96700 0.01102 Si 0
Al2_2 0.58630 0.33380 0.23020 0.03200 0.01102 Al 0
O1 0.04100 0.00200 0.17080 1.00000 0.01938 O 0
O2 0.31900 0.24300 0.16900 1.00000 0.02026 O 0
O3 0.81300 0.26000 0.16200 1.00000 0.01773 O 0
O4 0.11400 0.17500 0.39400 1.00000 0.01393 O 0
O5 0.66300 0.32800 0.39110 1.00000 0.01140 O 0
F 0.11000 0.47290 0.39850 0.50000 0.01267 F 0
O-H6 0.11000 0.47290 0.39850 0.50000 0.01267 O 1

loop_
_cod_changelog_entry_id
_cod_changelog_entry_author
_cod_changelog_entry_date
_cod_changelog_entry_text
1
;cod-tools version 3.8.0
Id: cif_guess_AMCSD_atom_types 9574 2023-05-10 09:00:05Z saulius
;
2023-05-10T18:46:47+03:00
;Derived atom types and hydrogen counts
from atom names that follow the AMCSD naming convention
(Wat == water, O-H == hydroxyl).
;
2
;cod-tools version 3.10.1
Id: cif_fix_AMCSD_atom_labels 10224 2024-08-07 11:09:31Z saulius
;
2024-08-07T19:38:06+03:00
;Changed the following '_atom_site_label' values:
the first duplicated label 'Al2'  converted to 'Al2_1'
duplicated label 'Al2' at index 7 converted to 'Al2_2'
;

loop_
_cod_related_entry_id
_cod_related_entry_database
_cod_related_entry_code
1 AMCSD 0000852
